data_7063419
loop_
_publ_author_name
'Liu, Shichang'
'Dong, Zhen'
'Ye, Zhiwen'

_publ_section_title
;
 Metal salts of fused triazole--triazine as promising energetic materials:
 crystal structures, energetic properties and high thermal stability
;
_journal_issue 37
_journal_name_full 'New Journal of Chemistry'
_journal_page_first 16331
_journal_page_last 16336
_journal_paper_doi 10.1039/D4NJ02823F
_journal_volume 48
_journal_year 2024
_chemical_formula_moiety 'C5 H N9 O6 Rb2'
_chemical_formula_sum 'C5 H N9 O6 Rb2'
_chemical_formula_weight 454.09
_space_group_crystal_system monoclinic
_space_group_IT_number 14
_space_group_name_Hall '-P 2ybc'
_space_group_name_H-M_alt 'P 1 21/c 1'
_atom_sites_solution_hydrogens geom
_audit_creation_method SHELXL-2018/3
_audit_update_record
;
2024-02-28 deposited with the CCDC.	2024-08-19 downloaded from the CCDC.
;
_cell_angle_alpha 90
_cell_angle_beta 101.938(5)
_cell_angle_gamma 90
_cell_formula_units_Z 4
_cell_length_a 7.7439(10)
_cell_length_b 12.895(2)
_cell_length_c 12.8216(19)
_cell_measurement_reflns_used 5024
_cell_measurement_temperature 296(2)
_cell_measurement_theta_max 27.99
_cell_measurement_theta_min 2.27
_cell_volume 1252.6(3)
_computing_cell_refinement 'Bruker SAINT'
_computing_data_collection 'Bruker APEX3'
_computing_data_reduction 'Bruker SAINT'
_computing_molecular_graphics 'Bruker SHELXTL'
_computing_publication_material 'Bruker SHELXTL'
_computing_structure_refinement 'SHELXL-2018/3 (Sheldrick, 2018)'
_computing_structure_solution 'SHELXT 2014/5 (Sheldrick, 2014)'
_diffrn_ambient_temperature 296(2)
_diffrn_detector_area_resol_mean 10.42
_diffrn_measured_fraction_theta_full 0.997
_diffrn_measured_fraction_theta_max 0.990
_diffrn_measurement_device_type 'Bruker D8 QUEST PHOTON 100'
_diffrn_measurement_method '\f and \w scans'
_diffrn_radiation_type MoK\a
_diffrn_radiation_wavelength 0.71073
_diffrn_reflns_av_R_equivalents 0.0387
_diffrn_reflns_av_unetI/netI 0.0430
_diffrn_reflns_Laue_measured_fraction_full 0.997
_diffrn_reflns_Laue_measured_fraction_max 0.990
_diffrn_reflns_limit_h_max 9
_diffrn_reflns_limit_h_min -10
_diffrn_reflns_limit_k_max 12
_diffrn_reflns_limit_k_min -17
_diffrn_reflns_limit_l_max 17
_diffrn_reflns_limit_l_min -16
_diffrn_reflns_number 12790
_diffrn_reflns_point_group_measured_fraction_full 0.997
_diffrn_reflns_point_group_measured_fraction_max 0.990
_diffrn_reflns_theta_full 25.242
_diffrn_reflns_theta_max 28.273
_diffrn_reflns_theta_min 2.265
_diffrn_source.source 'Ius 2.0'
_diffrn_source.type microfocus

_exptl_absorpt_coefficient_mu 7.865
_exptl_absorpt_correction_T_max 0.7456
_exptl_absorpt_correction_T_min 0.5328
_exptl_absorpt_correction_type multi-scan
_exptl_absorpt_process_details sadabs
_exptl_crystal_colour yellow
_exptl_crystal_density_diffrn 2.408
_exptl_crystal_description block
_exptl_crystal_F_000 864
_exptl_crystal_size_max 0.080
_exptl_crystal_size_mid 0.060
_exptl_crystal_size_min 0.050
_refine_diff_density_max 0.503
_refine_diff_density_min -0.530
_refine_diff_density_rms 0.097
_refine_ls_extinction_method none
_refine_ls_goodness_of_fit_ref 1.021
_refine_ls_hydrogen_treatment constr
_refine_ls_matrix_type full
_refine_ls_number_parameters 199
_refine_ls_number_reflns 3072
_refine_ls_number_restraints 0
_refine_ls_restrained_S_all 1.021
_refine_ls_R_factor_all 0.0574
_refine_ls_R_factor_gt 0.0323
_refine_ls_shift/su_max 0.001
_refine_ls_shift/su_mean 0.000
_refine_ls_structure_factor_coef Fsqd
_refine_ls_weighting_details 'w=1/[\s^2^(Fo^2^)+(0.0302P)^2^+0.0964P] where P=(Fo^2^+2Fc^2^)/3'
_refine_ls_weighting_scheme calc
_refine_ls_wR_factor_gt 0.0590
_refine_ls_wR_factor_ref 0.0648
_reflns_Friedel_coverage 0.000
_reflns_number_gt 2284
_reflns_number_total 3072
_reflns_threshold_expression 'I > 2\s(I)'
_cod_data_source_file d4nj02823f2.cif
_cod_data_source_block DZ221217_Rb_a
_cod_depositor_comments 'Adding full bibliography for 7063418--7063420.cif.'
_cod_original_sg_symbol_H-M 'P 21/c'
_cod_database_code 7063419
_shelx_shelxl_version_number 2018/3
_shelx_space_group_comment
;
The symmetry employed for this shelxl refinement is uniquely defined
by the following loop, which should always be used as a source of
symmetry information in preference to the above space-group names.
They are only intended as comments.
;
_shelx_estimated_absorpt_t_min 0.572
_shelx_estimated_absorpt_t_max 0.694

loop_
_space_group_symop_operation_xyz
'x, y, z'
'-x, y+1/2, -z+1/2'
'-x, -y, -z'
'x, -y-1/2, z-1/2'

loop_
_atom_site_label
_atom_site_type_symbol
_atom_site_fract_x
_atom_site_fract_y
_atom_site_fract_z
_atom_site_U_iso_or_equiv
_atom_site_adp_type
_atom_site_occupancy
_atom_site_site_symmetry_order
_atom_site_calc_flag
_atom_site_refinement_flags_posn
_atom_site_refinement_flags_adp
_atom_site_refinement_flags_occupancy
_atom_site_disorder_assembly
_atom_site_disorder_group
Rb1 Rb 0.83702(4) 0.33548(2) 0.64683(2) 0.03596(10) Uani 1 1 d . . . . .
Rb2 Rb 0.36893(4) 0.54399(2) 0.71229(2) 0.03230(10) Uani 1 1 d . . . . .
C1 C 0.6953(4) 1.1079(2) 0.4601(2) 0.0378(8) Uani 1 1 d . . . . .
H2 H 0.658299 1.172481 0.431763 0.045 Uiso 1 1 calc R U . . .
C2 C 0.8244(4) 0.9969(2) 0.5658(2) 0.0282(6) Uani 1 1 d . . . . .
C3 C 0.7174(3) 0.84325(19) 0.4641(2) 0.0219(6) Uani 1 1 d . . . . .
C4 C 0.8117(3) 0.7901(2) 0.5549(2) 0.0250(6) Uani 1 1 d . . . . .
C5 C 0.8134(4) 0.6772(2) 0.5706(2) 0.0260(6) Uani 1 1 d . . . . .
N1 N 0.6407(3) 1.02104(17) 0.40795(19) 0.0324(6) Uani 1 1 d . . . . .
N2 N 0.8061(3) 1.09892(18) 0.55560(19) 0.0359(6) Uani 1 1 d . . . . .
N3 N 0.7258(3) 0.94801(16) 0.47763(17) 0.0241(5) Uani 1 1 d . . . . .
N5 N 0.6068(3) 0.81397(17) 0.37391(18) 0.0303(6) Uani 1 1 d . . . . .
N6 N 0.6277(3) 0.71892(18) 0.33707(18) 0.0280(5) Uani 1 1 d . . . . .
N7 N 0.9185(3) 0.94237(19) 0.6477(2) 0.0376(6) Uani 1 1 d . . . . .
N8 N 0.9066(3) 0.84043(19) 0.64060(19) 0.0346(6) Uani 1 1 d . . . . .
N9 N 0.9726(3) 0.62544(19) 0.58681(19) 0.0321(6) Uani 1 1 d . . . . .
N10 N 0.6604(3) 0.62518(19) 0.5728(2) 0.0333(6) Uani 1 1 d . . . . .
O1 O 0.7691(3) 0.67099(15) 0.36005(16) 0.0376(5) Uani 1 1 d . . . . .
O2 O 0.4985(3) 0.68277(16) 0.27337(17) 0.0451(6) Uani 1 1 d . . . . .
O3 O 1.1044(3) 0.67717(16) 0.57398(18) 0.0416(5) Uani 1 1 d . . . . .
O4 O 0.9893(3) 0.53326(17) 0.6133(2) 0.0551(7) Uani 1 1 d . . . . .
O5 O 0.6548(3) 0.53137(17) 0.5938(2) 0.0525(7) Uani 1 1 d . . . . .
O6 O 0.5197(3) 0.67720(17) 0.5509(2) 0.0498(6) Uani 1 1 d . . . . .

loop_
_atom_site_aniso_label
_atom_site_aniso_U_11
_atom_site_aniso_U_22
_atom_site_aniso_U_33
_atom_site_aniso_U_23
_atom_site_aniso_U_13
_atom_site_aniso_U_12
Rb1 0.03396(18) 0.03129(17) 0.04032(19) 0.00402(13) 0.00236(13) -0.00038(12)
Rb2 0.02751(17) 0.02746(16) 0.03825(18) 0.00255(12) -0.00169(12) -0.00034(12)
C1 0.0440(19) 0.0188(16) 0.047(2) -0.0019(13) 0.0017(15) 0.0021(13)
C2 0.0306(17) 0.0276(16) 0.0257(16) -0.0077(13) 0.0039(12) -0.0038(12)
C3 0.0213(14) 0.0184(14) 0.0255(15) -0.0006(11) 0.0037(11) 0.0021(11)
C4 0.0225(15) 0.0234(15) 0.0282(16) 0.0024(12) 0.0033(12) 0.0020(11)
C5 0.0228(15) 0.0218(15) 0.0311(16) 0.0049(12) 0.0003(12) 0.0023(11)
N1 0.0376(15) 0.0170(12) 0.0375(15) 0.0029(10) -0.0044(11) 0.0053(10)
N2 0.0451(16) 0.0212(14) 0.0381(15) -0.0059(11) 0.0010(12) -0.0012(11)
N3 0.0260(13) 0.0175(12) 0.0263(13) -0.0021(9) -0.0004(10) 0.0016(9)
N5 0.0320(14) 0.0216(13) 0.0315(14) -0.0041(10) -0.0071(11) 0.0032(10)
N6 0.0327(14) 0.0216(13) 0.0271(13) -0.0009(10) 0.0002(10) -0.0021(10)
N7 0.0438(16) 0.0326(15) 0.0314(14) -0.0068(11) -0.0036(12) -0.0006(12)
N8 0.0413(16) 0.0311(15) 0.0278(14) 0.0020(11) -0.0012(11) 0.0001(12)
N9 0.0274(14) 0.0302(14) 0.0364(14) 0.0107(11) 0.0013(11) 0.0036(11)
N10 0.0279(14) 0.0265(14) 0.0452(15) 0.0050(12) 0.0072(11) 0.0054(11)
O1 0.0365(13) 0.0305(12) 0.0432(13) -0.0064(9) 0.0024(10) 0.0111(9)
O2 0.0420(13) 0.0402(13) 0.0446(14) -0.0146(10) -0.0101(11) -0.0086(10)
O3 0.0239(12) 0.0356(13) 0.0646(15) 0.0179(11) 0.0078(10) -0.0004(9)
O4 0.0354(14) 0.0275(13) 0.098(2) 0.0270(12) 0.0041(13) 0.0069(10)
O5 0.0372(14) 0.0243(12) 0.098(2) 0.0178(12) 0.0193(13) 0.0029(10)
O6 0.0260(12) 0.0326(13) 0.0925(19) 0.0125(12) 0.0160(12) 0.0093(9)

loop_
_atom_type_symbol
_atom_type_description
_atom_type_scat_dispersion_real
_atom_type_scat_dispersion_imag
_atom_type_scat_source
C C 0.0033 0.0016 'International Tables Vol C Tables 4.2.6.8 and 6.1.1.4'
H H 0.0000 0.0000 'International Tables Vol C Tables 4.2.6.8 and 6.1.1.4'
N N 0.0061 0.0033 'International Tables Vol C Tables 4.2.6.8 and 6.1.1.4'
O O 0.0106 0.0060 'International Tables Vol C Tables 4.2.6.8 and 6.1.1.4'
Rb Rb -0.9393 2.9676 'International Tables Vol C Tables 4.2.6.8 and 6.1.1.4'

loop_
_geom_angle_atom_site_label_1
_geom_angle_atom_site_label_2
_geom_angle_atom_site_label_3
_geom_angle
_geom_angle_site_symmetry_1
_geom_angle_site_symmetry_3
_geom_angle_publ_flag
O4 Rb1 O5 52.34(6) . . ?
O4 Rb1 O3 75.97(7) . 3_766 ?
O5 Rb1 O3 89.27(7) . 3_766 ?
O4 Rb1 O2 122.16(6) . 3_666 ?
O5 Rb1 O2 74.59(6) . 3_666 ?
O3 Rb1 O2 129.63(6) 3_766 3_666 ?
O4 Rb1 N8 84.44(7) . 2_746 ?
O5 Rb1 N8 112.92(7) . 2_746 ?
O3 Rb1 N8 131.37(6) 3_766 2_746 ?
O2 Rb1 N8 98.53(6) 3_666 2_746 ?
O4 Rb1 O1 65.15(6) . 3_766 ?
O5 Rb1 O1 117.02(6) . 3_766 ?
O3 Rb1 O1 67.77(5) 3_766 3_766 ?
O2 Rb1 O1 161.02(6) 3_666 3_766 ?
N8 Rb1 O1 63.60(6) 2_746 3_766 ?
O4 Rb1 N7 63.47(7) . 2_746 ?
O5 Rb1 N7 89.67(7) . 2_746 ?
O3 Rb1 N7 128.70(6) 3_766 2_746 ?
O2 Rb1 N7 99.16(6) 3_666 2_746 ?
N8 Rb1 N7 24.15(6) 2_746 2_746 ?
O1 Rb1 N7 67.40(6) 3_766 2_746 ?
O4 Rb1 N2 141.04(7) . 1_545 ?
O5 Rb1 N2 137.23(7) . 1_545 ?
O3 Rb1 N2 67.65(6) 3_766 1_545 ?
O2 Rb1 N2 92.56(6) 3_666 1_545 ?
N8 Rb1 N2 109.22(6) 2_746 1_545 ?
O1 Rb1 N2 87.93(6) 3_766 1_545 ?
N7 Rb1 N2 132.99(6) 2_746 1_545 ?
O4 Rb1 O6 103.28(6) . 3_666 ?
O5 Rb1 O6 65.17(6) . 3_666 ?
O3 Rb1 O6 62.54(6) 3_766 3_666 ?
O2 Rb1 O6 67.41(6) 3_666 3_666 ?
N8 Rb1 O6 165.92(7) 2_746 3_666 ?
O1 Rb1 O6 130.28(6) 3_766 3_666 ?
N7 Rb1 O6 153.50(6) 2_746 3_666 ?
N2 Rb1 O6 72.20(6) 1_545 3_666 ?
O4 Rb1 N9 60.38(7) . 3_766 ?
O5 Rb1 N9 86.95(6) . 3_766 ?
O3 Rb1 N9 18.62(5) 3_766 3_766 ?
O2 Rb1 N9 145.20(5) 3_666 3_766 ?
N8 Rb1 N9 115.93(6) 2_746 3_766 ?
O1 Rb1 N9 53.55(5) 3_766 3_766 ?
N7 Rb1 N9 110.17(6) 2_746 3_766 ?
N2 Rb1 N9 81.15(6) 1_545 3_766 ?
O6 Rb1 N9 78.14(6) 3_666 3_766 ?
O4 Rb1 Rb2 165.75(6) . 2_646 ?
O5 Rb1 Rb2 127.72(5) . 2_646 ?
O3 Rb1 Rb2 117.69(4) 3_766 2_646 ?
O2 Rb1 Rb2 53.48(4) 3_666 2_646 ?
N8 Rb1 Rb2 83.08(5) 2_746 2_646 ?
O1 Rb1 Rb2 114.61(4) 3_766 2_646 ?
N7 Rb1 Rb2 102.81(5) 2_746 2_646 ?
N2 Rb1 Rb2 50.93(5) 1_545 2_646 ?
O6 Rb1 Rb2 87.62(4) 3_666 2_646 ?
N9 Rb1 Rb2 132.04(4) 3_766 2_646 ?
O4 Rb1 Rb2 82.85(5) . . ?
O5 Rb1 Rb2 36.24(5) . . ?
O3 Rb1 Rb2 118.41(4) 3_766 . ?
O2 Rb1 Rb2 39.81(4) 3_666 . ?
N8 Rb1 Rb2 102.29(5) 2_746 . ?
O1 Rb1 Rb2 145.44(4) 3_766 . ?
N7 Rb1 Rb2 87.36(5) 2_746 . ?
N2 Rb1 Rb2 126.47(5) 1_545 . ?
O6 Rb1 Rb2 67.59(4) 3_666 . ?
N9 Rb1 Rb2 121.59(4) 3_766 . ?
Rb2 Rb1 Rb2 93.108(11) 2_646 . ?
O5 Rb2 O4 124.37(8) . 1_455 ?
O5 Rb2 O3 102.96(6) . 1_455 ?
O4 Rb2 O3 42.86(6) 1_455 1_455 ?
O5 Rb2 N1 86.81(7) . 4_576 ?
O4 Rb2 N1 143.05(7) 1_455 4_576 ?
O3 Rb2 N1 158.16(7) 1_455 4_576 ?
O5 Rb2 O1 92.68(6) . 3_666 ?
O4 Rb2 O1 64.61(6) 1_455 3_666 ?
O3 Rb2 O1 100.92(6) 1_455 3_666 ?
N1 Rb2 O1 98.03(6) 4_576 3_666 ?
O5 Rb2 N5 88.35(7) . 4_576 ?
O4 Rb2 N5 136.16(7) 1_455 4_576 ?
O3 Rb2 N5 107.54(6) 1_455 4_576 ?
N1 Rb2 N5 52.59(6) 4_576 4_576 ?
O1 Rb2 N5 150.52(6) 3_666 4_576 ?
O5 Rb2 O2 72.65(6) . 3_666 ?
O4 Rb2 O2 105.66(6) 1_455 3_666 ?
O3 Rb2 O2 139.76(6) 1_455 3_666 ?
N1 Rb2 O2 61.66(6) 4_576 3_666 ?
O1 Rb2 O2 41.30(5) 3_666 3_666 ?
N5 Rb2 O2 112.20(6) 4_576 3_666 ?
O5 Rb2 O6 41.97(6) . . ?
O4 Rb2 O6 102.59(6) 1_455 . ?
O3 Rb2 O6 65.70(6) 1_455 . ?
N1 Rb2 O6 114.32(6) 4_576 . ?
O1 Rb2 O6 117.28(6) 3_666 . ?
N5 Rb2 O6 82.18(7) 4_576 . ?
O2 Rb2 O6 113.43(6) 3_666 . ?
O5 Rb2 N10 21.76(6) . . ?
O4 Rb2 N10 120.61(7) 1_455 . ?
O3 Rb2 N10 87.58(6) 1_455 . ?
N1 Rb2 N10 95.72(6) 4_576 . ?
O1 Rb2 N10 110.93(6) 3_666 . ?
N5 Rb2 N10 78.26(6) 4_576 . ?
O2 Rb2 N10 94.34(6) 3_666 . ?
O6 Rb2 N10 22.27(5) . . ?
O5 Rb2 N9 119.07(7) . 1_455 ?
O4 Rb2 N9 21.66(5) 1_455 1_455 ?
O3 Rb2 N9 22.12(5) 1_455 1_455 ?
N1 Rb2 N9 153.91(7) 4_576 1_455 ?
O1 Rb2 N9 84.81(6) 3_666 1_455 ?
N5 Rb2 N9 120.11(6) 4_576 1_455 ?
O2 Rb2 N9 126.09(6) 3_666 1_455 ?
O6 Rb2 N9 86.53(6) . 1_455 ?
N10 Rb2 N9 107.54(6) . 1_455 ?
O5 Rb2 N7 153.91(6) . 2_646 ?
O4 Rb2 N7 60.44(6) 1_455 2_646 ?
O3 Rb2 N7 95.29(6) 1_455 2_646 ?
N1 Rb2 N7 82.82(6) 4_576 2_646 ?
O1 Rb2 N7 65.35(6) 3_666 2_646 ?
N5 Rb2 N7 103.89(6) 4_576 2_646 ?
O2 Rb2 N7 81.36(6) 3_666 2_646 ?
O6 Rb2 N7 160.97(6) . 2_646 ?
N10 Rb2 N7 175.65(6) . 2_646 ?
N9 Rb2 N7 74.79(6) 1_455 2_646 ?
O5 Rb2 N6 79.37(6) . 3_666 ?
O4 Rb2 N6 85.40(6) 1_455 3_666 ?
O3 Rb2 N6 119.35(6) 1_455 3_666 ?
N1 Rb2 N6 81.38(6) 4_576 3_666 ?
O1 Rb2 N6 20.81(5) 3_666 3_666 ?
N5 Rb2 N6 133.04(6) 4_576 3_666 ?
O2 Rb2 N6 21.02(5) 3_666 3_666 ?
O6 Rb2 N6 113.84(6) . 3_666 ?
N10 Rb2 N6 100.31(6) . 3_666 ?
N9 Rb2 N6 105.23(6) 1_455 3_666 ?
N7 Rb2 N6 75.44(6) 2_646 3_666 ?
N1 C1 N2 117.5(3) . . ?
N1 C1 H2 121.2 . . ?
N2 C1 H2 121.2 . . ?
N2 C2 N7 128.6(2) . . ?
N2 C2 N3 110.1(2) . . ?
N7 C2 N3 121.3(3) . . ?
N2 C2 Rb2 81.63(16) . 2_656 ?
N7 C2 Rb2 73.29(17) . 2_656 ?
N3 C2 Rb2 118.94(18) . 2_656 ?
N5 C3 N3 113.2(2) . . ?
N5 C3 C4 134.4(2) . . ?
N3 C3 C4 111.8(2) . . ?
N8 C4 C3 122.4(2) . . ?
N8 C4 C5 112.1(2) . . ?
C3 C4 C5 125.5(2) . . ?
N10 C5 N9 120.7(2) . . ?
N10 C5 C4 120.4(2) . . ?
N9 C5 C4 118.8(2) . . ?
C1 N1 N3 101.0(2) . . ?
C1 N1 Rb2 137.91(18) . 4_575 ?
N3 N1 Rb2 120.41(15) . 4_575 ?
C2 N2 C1 102.1(2) . . ?
C2 N2 Rb1 153.47(18) . 1_565 ?
C1 N2 Rb1 103.40(18) . 1_565 ?
C2 N2 Rb2 76.91(16) . 2_656 ?
C1 N2 Rb2 119.5(2) . 2_656 ?
Rb1 N2 Rb2 84.22(6) 1_565 2_656 ?
C3 N3 N1 126.5(2) . . ?
C3 N3 C2 124.2(2) . . ?
N1 N3 C2 109.3(2) . . ?
N6 N5 C3 117.4(2) . . ?
N6 N5 Rb2 114.06(15) . 4_575 ?
C3 N5 Rb2 126.80(17) . 4_575 ?
O1 N6 O2 121.4(2) . . ?
O1 N6 N5 122.7(2) . . ?
O2 N6 N5 115.9(2) . . ?
O1 N6 Rb2 60.89(13) . 3_666 ?
O2 N6 Rb2 63.06(14) . 3_666 ?
N5 N6 Rb2 166.63(18) . 3_666 ?
N8 N7 C2 116.6(2) . . ?
N8 N7 Rb1 69.57(14) . 2_756 ?
C2 N7 Rb1 173.78(19) . 2_756 ?
N8 N7 Rb2 112.11(18) . 2_656 ?
C2 N7 Rb2 84.41(17) . 2_656 ?
Rb1 N7 Rb2 94.10(7) 2_756 2_656 ?
N7 N8 C4 123.5(2) . . ?
N7 N8 Rb1 86.28(15) . 2_756 ?
C4 N8 Rb1 150.01(18) . 2_756 ?
O4 N9 O3 120.3(2) . . ?
O4 N9 C5 123.1(2) . . ?
O3 N9 C5 116.6(2) . . ?
O4 N9 Rb2 61.96(14) . 1_655 ?
O3 N9 Rb2 62.53(13) . 1_655 ?
C5 N9 Rb2 158.73(19) . 1_655 ?
O4 N9 Rb1 108.80(19) . 3_766 ?
O3 N9 Rb1 48.77(14) . 3_766 ?
C5 N9 Rb1 108.13(17) . 3_766 ?
Rb2 N9 Rb1 87.23(6) 1_655 3_766 ?
O5 N10 O6 119.9(2) . . ?
O5 N10 C5 123.5(2) . . ?
O6 N10 C5 116.5(2) . . ?
O5 N10 Rb2 61.21(15) . . ?
O6 N10 Rb2 68.65(15) . . ?
C5 N10 Rb2 148.53(18) . . ?
N6 O1 Rb2 98.30(15) . 3_666 ?
N6 O1 Rb1 147.26(18) . 3_766 ?
Rb2 O1 Rb1 104.75(6) 3_666 3_766 ?
N6 O2 Rb1 116.27(17) . 3_666 ?
N6 O2 Rb2 95.92(16) . 3_666 ?
Rb1 O2 Rb2 101.91(7) 3_666 3_666 ?
N9 O3 Rb1 112.61(17) . 3_766 ?
N9 O3 Rb2 95.36(14) . 1_655 ?
Rb1 O3 Rb2 108.44(7) 3_766 1_655 ?
N9 O4 Rb1 150.50(17) . . ?
N9 O4 Rb2 96.38(16) . 1_655 ?
Rb1 O4 Rb2 112.28(7) . 1_655 ?
N10 O5 Rb1 149.38(17) . . ?
N10 O5 Rb2 97.03(16) . . ?
Rb1 O5 Rb2 107.99(7) . . ?
N10 O6 Rb2 89.08(16) . . ?
N10 O6 Rb1 133.08(19) . 3_666 ?
Rb2 O6 Rb1 96.47(6) . 3_666 ?

loop_
_geom_bond_atom_site_label_1
_geom_bond_atom_site_label_2
_geom_bond_distance
_geom_bond_site_symmetry_2
_geom_bond_publ_flag
Rb1 O4 2.879(2) . ?
Rb1 O5 2.905(2) . ?
Rb1 O3 2.963(2) 3_766 ?
Rb1 O2 2.992(2) 3_666 ?
Rb1 N8 3.023(2) 2_746 ?
Rb1 O1 3.071(2) 3_766 ?
Rb1 N7 3.219(3) 2_746 ?
Rb1 N2 3.258(2) 1_545 ?
Rb1 O6 3.345(2) 3_666 ?
Rb1 N9 3.637(3) 3_766 ?
Rb1 Rb2 4.5964(7) 2_646 ?
Rb1 Rb2 4.7255(6) . ?
Rb2 O5 2.937(2) . ?
Rb2 O4 2.954(2) 1_455 ?
Rb2 O3 2.964(2) 1_455 ?
Rb2 N1 3.040(2) 4_576 ?
Rb2 O1 3.046(2) 3_666 ?
Rb2 N5 3.076(2) 4_576 ?
Rb2 O2 3.092(2) 3_666 ?
Rb2 O6 3.098(2) . ?
Rb2 N10 3.326(3) . ?
Rb2 N9 3.327(2) 1_455 ?
Rb2 N7 3.398(3) 2_646 ?
Rb2 N6 3.450(2) 3_666 ?
C1 N1 1.328(4) . ?
C1 N2 1.347(4) . ?
C1 H2 0.9300 . ?
C2 N2 1.327(4) . ?
C2 N7 1.346(4) . ?
C2 N3 1.379(3) . ?
C3 N5 1.343(3) . ?
C3 N3 1.362(3) . ?
C3 C4 1.418(4) . ?
C4 N8 1.354(3) . ?
C4 C5 1.469(4) . ?
C5 N10 1.367(3) . ?
C5 N9 1.380(3) . ?
N1 N3 1.370(3) . ?
N5 N6 1.335(3) . ?
N6 O1 1.239(3) . ?
N6 O2 1.244(3) . ?
N7 N8 1.320(3) . ?
N9 O4 1.235(3) . ?
N9 O3 1.258(3) . ?
N10 O5 1.242(3) . ?
N10 O6 1.260(3) . ?

loop_
_geom_hbond_atom_site_label_D
_geom_hbond_atom_site_label_H
_geom_hbond_atom_site_label_A
_geom_hbond_distance_DH
_geom_hbond_distance_HA
_geom_hbond_distance_DA
_geom_hbond_angle_DHA
_geom_hbond_site_symmetry_A
_geom_hbond_publ_flag
C1 H2 O6 0.93 2.42 3.221(4) 144.9 3_676 yes

loop_
_geom_torsion_atom_site_label_1
_geom_torsion_atom_site_label_2
_geom_torsion_atom_site_label_3
_geom_torsion_atom_site_label_4
_geom_torsion
_geom_torsion_site_symmetry_1
_geom_torsion_site_symmetry_2
_geom_torsion_site_symmetry_3
_geom_torsion_site_symmetry_4
_geom_torsion_publ_flag
N5 C3 C4 N8 -174.8(3) . . . . ?
N3 C3 C4 N8 -4.0(4) . . . . ?
N5 C3 C4 C5 2.3(5) . . . . ?
N3 C3 C4 C5 173.2(3) . . . . ?
N8 C4 C5 N10 116.4(3) . . . . ?
C3 C4 C5 N10 -61.0(4) . . . . ?
N8 C4 C5 N9 -61.3(4) . . . . ?
C3 C4 C5 N9 121.2(3) . . . . ?
N2 C1 N1 N3 0.0(4) . . . . ?
N2 C1 N1 Rb2 170.2(2) . . . 4_575 ?
N7 C2 N2 C1 -178.5(3) . . . . ?
N3 C2 N2 C1 0.0(3) . . . . ?
Rb2 C2 N2 C1 -117.8(2) 2_656 . . . ?
N7 C2 N2 Rb1 -14.9(7) . . . 1_565 ?
N3 C2 N2 Rb1 163.6(3) . . . 1_565 ?
Rb2 C2 N2 Rb1 45.8(4) 2_656 . . 1_565 ?
N7 C2 N2 Rb2 -60.7(3) . . . 2_656 ?
N3 C2 N2 Rb2 117.8(2) . . . 2_656 ?
N1 C1 N2 C2 0.0(4) . . . . ?
N1 C1 N2 Rb1 -172.6(2) . . . 1_565 ?
N1 C1 N2 Rb2 -81.7(3) . . . 2_656 ?
N5 C3 N3 N1 -2.9(4) . . . . ?
C4 C3 N3 N1 -175.8(2) . . . . ?
N5 C3 N3 C2 177.3(2) . . . . ?
C4 C3 N3 C2 4.4(4) . . . . ?
C1 N1 N3 C3 -179.8(3) . . . . ?
Rb2 N1 N3 C3 7.8(4) 4_575 . . . ?
C1 N1 N3 C2 0.0(3) . . . . ?
Rb2 N1 N3 C2 -172.40(17) 4_575 . . . ?
N2 C2 N3 C3 179.8(3) . . . . ?
N7 C2 N3 C3 -1.6(4) . . . . ?
Rb2 C2 N3 C3 -88.8(3) 2_656 . . . ?
N2 C2 N3 N1 0.0(3) . . . . ?
N7 C2 N3 N1 178.6(3) . . . . ?
Rb2 C2 N3 N1 91.4(2) 2_656 . . . ?
N3 C3 N5 N6 160.3(2) . . . . ?
C4 C3 N5 N6 -29.0(5) . . . . ?
N3 C3 N5 Rb2 -3.7(3) . . . 4_575 ?
C4 C3 N5 Rb2 167.1(2) . . . 4_575 ?
C3 N5 N6 O1 -23.0(4) . . . . ?
Rb2 N5 N6 O1 143.0(2) 4_575 . . . ?
C3 N5 N6 O2 160.5(2) . . . . ?
Rb2 N5 N6 O2 -33.5(3) 4_575 . . . ?
C3 N5 N6 Rb2 78.5(8) . . . 3_666 ?
Rb2 N5 N6 Rb2 -115.5(7) 4_575 . . 3_666 ?
N2 C2 N7 N8 176.2(3) . . . . ?
N3 C2 N7 N8 -2.2(4) . . . . ?
Rb2 C2 N7 N8 112.0(3) 2_656 . . . ?
N2 C2 N7 Rb2 64.2(3) . . . 2_656 ?
N3 C2 N7 Rb2 -114.1(3) . . . 2_656 ?
C2 N7 N8 C4 2.6(4) . . . . ?
Rb1 N7 N8 C4 -176.5(3) 2_756 . . . ?
Rb2 N7 N8 C4 97.5(3) 2_656 . . . ?
C2 N7 N8 Rb1 179.0(2) . . . 2_756 ?
Rb2 N7 N8 Rb1 -86.04(11) 2_656 . . 2_756 ?
C3 C4 N8 N7 0.7(4) . . . . ?
C5 C4 N8 N7 -176.9(3) . . . . ?
C3 C4 N8 Rb1 -172.3(3) . . . 2_756 ?
C5 C4 N8 Rb1 10.2(5) . . . 2_756 ?
N10 C5 N9 O4 -6.7(4) . . . . ?
C4 C5 N9 O4 171.0(3) . . . . ?
N10 C5 N9 O3 173.7(2) . . . . ?
C4 C5 N9 O3 -8.5(4) . . . . ?
N10 C5 N9 Rb2 -104.1(5) . . . 1_655 ?
C4 C5 N9 Rb2 73.7(6) . . . 1_655 ?
N10 C5 N9 Rb1 121.5(2) . . . 3_766 ?
C4 C5 N9 Rb1 -60.8(3) . . . 3_766 ?
N9 C5 N10 O5 3.5(4) . . . . ?
C4 C5 N10 O5 -174.3(3) . . . . ?
N9 C5 N10 O6 -175.8(3) . . . . ?
C4 C5 N10 O6 6.4(4) . . . . ?
N9 C5 N10 Rb2 92.1(4) . . . . ?
C4 C5 N10 Rb2 -85.7(4) . . . . ?
O2 N6 O1 Rb2 -18.7(3) . . . 3_666 ?
N5 N6 O1 Rb2 165.0(2) . . . 3_666 ?
O2 N6 O1 Rb1 115.9(3) . . . 3_766 ?
N5 N6 O1 Rb1 -60.4(4) . . . 3_766 ?
Rb2 N6 O1 Rb1 134.7(3) 3_666 . . 3_766 ?
O1 N6 O2 Rb1 124.7(2) . . . 3_666 ?
N5 N6 O2 Rb1 -58.7(3) . . . 3_666 ?
Rb2 N6 O2 Rb1 106.42(14) 3_666 . . 3_666 ?
O1 N6 O2 Rb2 18.3(3) . . . 3_666 ?
N5 N6 O2 Rb2 -165.1(2) . . . 3_666 ?
O4 N9 O3 Rb1 89.1(3) . . . 3_766 ?
C5 N9 O3 Rb1 -91.4(2) . . . 3_766 ?
Rb2 N9 O3 Rb1 112.53(13) 1_655 . . 3_766 ?
O4 N9 O3 Rb2 -23.4(3) . . . 1_655 ?
C5 N9 O3 Rb2 156.1(2) . . . 1_655 ?
Rb1 N9 O3 Rb2 -112.53(13) 3_766 . . 1_655 ?
O3 N9 O4 Rb1 -169.9(3) . . . . ?
C5 N9 O4 Rb1 10.6(6) . . . . ?
Rb2 N9 O4 Rb1 166.5(5) 1_655 . . . ?
Rb1 N9 O4 Rb1 -117.3(4) 3_766 . . . ?
O3 N9 O4 Rb2 23.6(3) . . . 1_655 ?
C5 N9 O4 Rb2 -155.9(2) . . . 1_655 ?
Rb1 N9 O4 Rb2 76.16(12) 3_766 . . 1_655 ?
O6 N10 O5 Rb1 177.7(3) . . . . ?
C5 N10 O5 Rb1 -1.6(6) . . . . ?
Rb2 N10 O5 Rb1 -145.0(4) . . . . ?
O6 N10 O5 Rb2 -37.3(3) . . . . ?
C5 N10 O5 Rb2 143.4(2) . . . . ?
O5 N10 O6 Rb2 34.7(3) . . . . ?
C5 N10 O6 Rb2 -145.9(2) . . . . ?
O5 N10 O6 Rb1 -63.3(4) . . . 3_666 ?
C5 N10 O6 Rb1 116.1(2) . . . 3_666 ?
Rb2 N10 O6 Rb1 -98.01(19) . . . 3_666 ?
